data_2009389
loop_
_publ_author_name
'Kim, M.-J.'
'Lee, Y.-B.'
'Kim, D.-W.'
'Lim, S.-S.'
'Lee, J.-H.'
'Ryu, B.-Y.'
'Suh, I.-H.'

_publ_section_title
;
 Structure of
 2-(1-acetoxy-2-fluoropropyl)-<i>N</i>-<i>tert</i>-butylbenzenesulfonamide
;
_journal_issue 1
_journal_name_full 'Acta Crystallographica Section C'
_journal_page_first 103
_journal_page_last 106
_journal_paper_doi 10.1107/S0108270193005372
_journal_volume 50
_journal_year 1994
_chemical_formula_sum 'C15 H22 F N O4 S'
_chemical_formula_weight 331.4
_symmetry_cell_setting monoclinic
_symmetry_space_group_name_Hall '-P 2yab'
_symmetry_space_group_name_H-M 'P 1 21/a 1'
_atom_type_scat_source IntTabIV
_cell_angle_alpha 90.
_cell_angle_beta 106.51(5)
_cell_angle_gamma 90.
_cell_formula_units_Z 4
_cell_length_a 13.693(6)
_cell_length_b 14.731(15)
_cell_length_c 8.737(5)
_cell_measurement_reflns_used 25
_cell_measurement_temperature 299
_cell_measurement_theta_max 15
_cell_measurement_theta_min 10
_cell_volume 1690(2)
_diffrn_measurement_device 'Enraf-Nonius CAD-4'
_diffrn_measurement_method \w/2\q
_diffrn_radiation_type MoK\a
_diffrn_radiation_wavelength 0.71069
_diffrn_reflns_limit_h_max 15
_diffrn_reflns_limit_h_min -15
_diffrn_reflns_limit_k_max 16
_diffrn_reflns_limit_k_min 0
_diffrn_reflns_limit_l_max 9
_diffrn_reflns_limit_l_min 0
_diffrn_reflns_number 2549
_diffrn_reflns_theta_max 24
_diffrn_standards_decay_% none
_diffrn_standards_interval_count 100
_diffrn_standards_number 3
_exptl_absorpt_coefficient_mu 1.74
_exptl_absorpt_correction_type none
_exptl_crystal_colour colourless
_exptl_crystal_density_diffrn 1.303
_exptl_crystal_density_meas 1.3
_exptl_crystal_description needle
_exptl_crystal_size_max 0.3
_exptl_crystal_size_mid 0.2
_exptl_crystal_size_min 0.2
_refine_diff_density_max 0.481
_refine_diff_density_min -0.349
_refine_ls_goodness_of_fit_obs 3.5233
_refine_ls_hydrogen_treatment refU
_refine_ls_number_parameters 224
_refine_ls_number_reflns 2337
_refine_ls_R_factor_obs 0.0598
_refine_ls_shift/esd_max 0.076
_refine_ls_structure_factor_coef F
_refine_ls_weighting_details 'w = 1/[\s^2^(F)+0.00034F^2^]'
_refine_ls_weighting_scheme calc
_refine_ls_wR_factor_obs 0.0670
_reflns_number_observed 2337
_reflns_number_total 2549
_reflns_observed_criterion F>3\s(F)
_cod_data_source_file hl1027.cif
_cod_data_source_block hl1027_stucture_1_of_1
_cod_depositor_comments
;
The following automatic conversions were performed:

'_refine_ls_weighting_scheme' value '1/[\s^2^(F)+0.00034F^2^]' was
changed to 'calc'. New tag '_refine_ls_weighting_details' was
created. The value of the new tag was set to 'w =
1/[\s^2^(F)+0.00034F^2^]'.

Automatic conversion script
Id: cif_fix_values 3143 2015-03-26 13:38:13Z robertas 
;
_cod_original_cell_volume 1690.0(10)
_cod_original_sg_symbol_H-M 'P 21/a'
_cod_original_formula_sum 'C15 H22 F1 N1 O4 S1'
_cod_database_code 2009389

loop_
_atom_site_label
_atom_site_fract_x
_atom_site_fract_y
_atom_site_fract_z
_atom_site_U_iso_or_equiv
S .21760(10) .3425 .72510(10) .040
F .0756(2) .66060(10) .8577(3) .083
O(1) .2426(2) .63660(10) .7567(3) .052
O(2) .3216(2) .5628(2) .6045(4) .083
O(3) .2209(2) .24880(10) .7683(3) .058
O(4) .13020(10) .37540(10) .6074(2) .051
N .3128(2) .3635(2) .6569(3) .045
C(1) .2312(2) .4071(2) .9020(3) .039
C(2) .2183(2) .5022(2) .9026(3) .037
C(3) .2415(2) .5461(2) 1.0485(4) .052
C(4) .2731(3) .4985(3) 1.1913(4) .061
C(5) .2813(3) .4053(3) 1.1883(4) .067
C(6) .2616(2) .3593(2) 1.0443(4) .053
C(7) .1759(2) .5586(2) .7527(3) .043
C(8) .0707(2) .5970(2) .7359(4) .052
C(9) -.0067(2) .5269(3) .7416(5) .066
C(10) .3137(3) .6290(2) .6793(4) .050
C(11) .3779(3) .7120(2) .6950(5) .070
C(12) .4207(2) .3314(2) .7215(4) .057
C(13) .4770(3) .3671(4) .6105(5) .097
C(14) .4689(4) .3677(6) .8839(6) .162
C(15) .4217(5) .2279(4) .7187(12) .191
H3 .2352(2) .6191(2) 1.0515(4) .070
H4 .2912(3) .5341(3) 1.3040(4) .050
H5 .3031(3) .3679(3) 1.2991(4) .127
H6 .2699(2) .2864(2) 1.0432(4) .059
H7 .1715(2) .5131(2) .6542(3) .069
H8 .0465(2) .6281(2) .6193(4) .065
H9A -.0118(2) .4775(3) .6484(5) .078
H9B -.0800(2) .5589(3) .7247(5) .102
H9C .0155(2) .4934(3) .8563(5) .123
H11A .4338(3) .7025(2) .6306(5) .191
H11B .4161(3) .7242(2) .8195(5) .169
H11C .3303(3) .7696(2) .6461(5) .247
H(N) .311(2) .417(2) .634(3) .038
H13A .5558(3) .3460(4) .6515(5) .111
H13B .4731(3) .4403(4) .6074(5) .137
H13C .4429(3) .3404(4) .4921(5) .163
H14A .4287(4) .3423(6) .9649(6) .156
H14B .4658(4) .4409(6) .8815(6) .229
H14C .5474(4) .3459(6) .9237(6) .267
H15A .4990(5) .2038(4) .7649(12) .155
H15B .3905(5) .2044(4) .5975(12) .667
H15C .3761(5) .2023(4) .7918(12) .218

loop_
_geom_angle_atom_site_label_1
_geom_angle_atom_site_label_2
_geom_angle_atom_site_label_3
_geom_angle
_geom_angle_publ_flag
C(3) C(2) C(1) 118.1(2) yes
C(5) C(4) C(3) 119.5(3) yes
C(6) C(1) C(2) 120.4(2) yes
C(7) C(2) C(1) 123.8(2) yes
C(8) C(7) C(2) 114.0(2) yes
C(10) O(1) C(7) 117.5(2) yes
C(15) C(12) C(13) 109.4(4) yes
F C(8) C(7) 109.6(2) yes
O(1) C(7) C(2) 109.0(2) yes
O(1) C(10) C(11) 112.3(3) yes
O(2) C(10) O(1) 122.4(3) yes
O(4) S C(1) 107.70(10) yes
S C(1) C(2) 123.5(2) yes
S N C(12) 127.9(2) yes
N C(12) C(14) 111.7(3) yes
N S C(1) 108.80(10) yes
N S O(4) 105.70(10) yes
C(4) C(3) C(2) 121.5(3) yes
C(5) C(6) C(1) 119.8(3) yes
C(6) C(5) C(4) 120.6(3) yes
C(7) C(2) C(3) 118.0(3) yes
C(9) C(8) C(7) 113.8(3) yes
C(14) C(12) C(13) 108.8(3) yes
C(15) C(12) C(14) 111.8(5) yes
F C(8) C(9) 108.5(3) yes
O(1) C(7) C(8) 106.2(2) yes
O(2) C(10) C(11) 125.3(4) yes
O(3) S C(1) 107.40(10) yes
O(4) S O(3) 118.50(10) yes
S C(1) C(6) 116.0(2) yes
N C(12) C(13) 106.2(3) yes
N C(12) C(15) 108.8(3) yes
N S O(3) 108.4(2) yes

loop_
_geom_bond_atom_site_label_1
_geom_bond_atom_site_label_2
_geom_bond_distance
_geom_bond_publ_flag
C(1) C(2) 1.412(4) yes
C(1) S 1.779(3) yes
C(2) C(7) 1.520(4) yes
C(4) C(5) 1.378(6) yes
C(7) C(8) 1.515(4) yes
C(8) C(9) 1.491(5) yes
C(10) C(11) 1.489(5) yes
C(10) O(2) 1.196(4) yes
C(12) C(14) 1.484(7) yes
C(12) N 1.500(4) yes
O(4) S 1.423(2) yes
C(1) C(6) 1.386(4) yes
C(2) C(3) 1.383(4) yes
C(3) C(4) 1.389(5) yes
C(5) C(6) 1.386(5) yes
C(7) O(1) 1.462(3) yes
C(8) F 1.405(4) yes
C(10) O(1) 1.339(5) yes
C(12) C(13) 1.495(5) yes
C(12) C(15) 1.525(7) yes
O(3) S 1.428(2) yes
S N 1.610(3) yes
C(3) H3 1.08 yes
C(5) H5 1.08 yes
C(7) H7 1.08 yes
C(9) H9A 1.08 yes
C(9) H9C 1.08 yes
C(11) H11B 1.08 yes
C(13) H13A 1.08 yes
C(13) H13C 1.08 yes
C(14) H14B 1.080(10) yes
C(15) H15A 1.080(10) yes
C(15) H15C 1.080(10) yes
C(4) H4 1.08 yes
C(6) H6 1.08 yes
C(8) H8 1.08 yes
C(9) H9B 1.08 yes
C(11) H11A 1.08 yes
C(11) H11C 1.08 yes
C(13) H13B 1.080(10) yes
C(14) H14A 1.080(10) yes
C(14) H14C 1.080(10) yes
C(15) H15B 1.080(10) yes
N H(N) 0.81 yes

loop_
_geom_torsion_atom_site_label_1
_geom_torsion_atom_site_label_2
_geom_torsion_atom_site_label_3
_geom_torsion_atom_site_label_4
_geom_torsion
_geom_torsion_publ_flag
C(6) C(1) C(2) C(3) 3.0(3) yes
S C(1) C(2) C(3) -173.2(4) yes
C(2) C(1) C(6) C(5) -1.2(3) yes
C(2) C(1) S O(3) -171.5(3) yes
C(2) C(1) S N 71.4(2) yes
C(6) C(1) S O(4) 140.9(2) yes
C(1) C(2) C(3) C(4) -2.3(3) yes
C(1) C(2) C(7) C(8) 110.0(3) yes
C(3) C(2) C(7) C(8) -67.1(3) yes
C(2) C(3) C(4) C(5) -0.3(3) yes
C(4) C(5) C(6) C(1) -1.4(3) yes
C(2) C(7) C(8) F 66.0(3) yes
O(1) C(7) C(8) F -54.0(2) yes
C(8) C(7) O(1) C(10) -140.9(3) yes
O(2) C(10) O(1) C(7) 2.5(3) yes
C(14) C(12) N S -63.7(4) yes
C(1) S N C(12) 74.0(3) yes
O(4) S N C(12) -170.5(3) yes
C(6) C(1) C(2) C(7) -174.1(4) yes
S C(1) C(2) C(7) 9.7(2) yes
S C(1) C(6) C(5) 175.3(4) yes
C(2) C(1) S O(4) -42.7(2) yes
C(6) C(1) S O(3) 12.2(2) yes
C(6) C(1) S N -105.0(3) yes
C(7) C(2) C(3) C(4) 175.0(4) yes
C(1) C(2) C(7) O(1) -131.5(3) yes
C(3) C(2) C(7) O(1) 51.4(3) yes
C(3) C(4) C(5) C(6) 2.2(3) yes
C(2) C(7) C(8) C(9) -55.7(3) yes
O(1) C(7) C(8) C(9) -175.8(3) yes
C(2) C(7) O(1) C(10) 95.8(3) yes
C(11) C(10) O(1) C(7) -178.8(4) yes
C(13) C(12) N S 177.8(4) yes
C(15) C(12) N S 60.1(4) yes
O(3) S N C(12) -42.5(3) yes
